data_7129833
loop_
_publ_author_name
'Yao, Tuanli'
'Zhao, Shuaijing'
'Liu, Tao'
'Wu, Yuting'
'Ma, Yanhui'
'Li, Tao'
'Qin, Xiangyang'

_publ_section_title
;
 Transition-metal-free approaches to 2,3-diarylated indenones from
 2-alkynylbenzaldehydes and phenols with tunable selectivity.
;
_journal_issue 29
_journal_name_full 'Chemical communications (Cambridge, England)'
_journal_page_first 4592
_journal_page_last 4595
_journal_paper_doi 10.1039/d2cc01324j
_journal_volume 58
_journal_year 2022
_chemical_formula_moiety 'C32 H33 F O4'
_chemical_formula_sum 'C32 H33 F O4'
_chemical_formula_weight 500.58
_space_group_crystal_system triclinic
_space_group_IT_number 2
_space_group_name_Hall '-P 1'
_space_group_name_H-M_alt 'P -1'
_atom_sites_solution_hydrogens geom
_atom_sites_solution_primary iterative
_atom_sites_solution_secondary difmap
_audit_creation_date 2021-12-21
_audit_creation_method
;
Olex2 1.2
(compiled 2018.05.29 svn.r3508 for OlexSys, GUI svn.r5506)
;
_audit_update_record
;
2021-12-22 deposited with the CCDC.	2022-03-15 downloaded from the CCDC.
;
_cell_angle_alpha 83.875(4)
_cell_angle_beta 77.861(4)
_cell_angle_gamma 68.433(4)
_cell_formula_units_Z 2
_cell_length_a 10.7537(13)
_cell_length_b 11.4253(14)
_cell_length_c 11.8372(15)
_cell_measurement_reflns_used 3910
_cell_measurement_temperature 273(2)
_cell_measurement_theta_max 27.29
_cell_measurement_theta_min 2.65
_cell_volume 1321.6(3)
_computing_cell_refinement 'SAINT V8.40B (?, 2016)'
_computing_data_reduction 'SAINT V8.40B (?, 2016)'
_computing_molecular_graphics 'Olex2 (Dolomanov et al., 2009)'
_computing_publication_material 'Olex2 (Dolomanov et al., 2009)'
_computing_structure_refinement 'XL (Sheldrick, 2008)'
_computing_structure_solution 'olex2.solve (Bourhis et al., 2015)'
_diffrn_ambient_temperature 273.15
_diffrn_measured_fraction_theta_full 0.999
_diffrn_measured_fraction_theta_max 0.999
_diffrn_measurement_device_type 'Bruker APEX-II CCD'
_diffrn_measurement_method '\f and \w scans'
_diffrn_radiation_monochromator graphite
_diffrn_radiation_type MoK\a
_diffrn_radiation_wavelength 0.71073
_diffrn_reflns_av_R_equivalents 0.1147
_diffrn_reflns_av_unetI/netI 0.0742
_diffrn_reflns_limit_h_max 12
_diffrn_reflns_limit_h_min -12
_diffrn_reflns_limit_k_max 13
_diffrn_reflns_limit_k_min -13
_diffrn_reflns_limit_l_max 14
_diffrn_reflns_limit_l_min -14
_diffrn_reflns_number 39967
_diffrn_reflns_theta_full 24.99
_diffrn_reflns_theta_max 24.99
_diffrn_reflns_theta_min 2.07
_diffrn_source 'fine-focus sealed tube'
_diffrn_standards_number 0
_exptl_absorpt_coefficient_mu 0.086
_exptl_absorpt_correction_T_max 0.7456
_exptl_absorpt_correction_T_min 0.6975
_exptl_absorpt_correction_type none
_exptl_absorpt_process_details
;
SADABS-2016/2 (Bruker,2016/2) was used for absorption correction.
wR2(int) was 0.0750 before and 0.0686 after correction.
The Ratio of minimum to maximum transmission is 0.9355.
The \l/2 correction factor is Not present.
;
_exptl_crystal_colour red
_exptl_crystal_density_diffrn 1.258
_exptl_crystal_density_method 'not measured'
_exptl_crystal_description block
_exptl_crystal_F_000 532
_exptl_crystal_size_max 0.21
_exptl_crystal_size_mid 0.2
_exptl_crystal_size_min 0.18
_refine_diff_density_max 0.300
_refine_diff_density_min -0.273
_refine_diff_density_rms 0.052
_refine_ls_extinction_method none
_refine_ls_goodness_of_fit_ref 0.972
_refine_ls_hydrogen_treatment constr
_refine_ls_matrix_type full
_refine_ls_number_parameters 342
_refine_ls_number_reflns 4644
_refine_ls_number_restraints 2
_refine_ls_restrained_S_all 0.975
_refine_ls_R_factor_all 0.1405
_refine_ls_R_factor_gt 0.0623
_refine_ls_shift/su_max 0.005
_refine_ls_shift/su_mean 0.000
_refine_ls_structure_factor_coef Fsqd
_refine_ls_weighting_details 'calc w=1/[\s^2^(Fo^2^)+(0.0929P)^2^+0.0000P] where P=(Fo^2^+2Fc^2^)/3'
_refine_ls_weighting_scheme calc
_refine_ls_wR_factor_gt 0.1492
_refine_ls_wR_factor_ref 0.1746
_reflns_number_gt 2505
_reflns_number_total 4644
_reflns_threshold_expression >2sigma(I)
_cod_data_source_file d2cc01324j2.cif
_cod_data_source_block sust_3231_0m_a
_cod_depositor_comments 'Adding full bibliography for 7129831--7129837.cif.'
_cod_database_code 7129833
_olex2_refinement_description
;
1. Fixed Uiso
 At 1.2 times of:
  All C(H) groups, All C(H,H) groups
 At 1.5 times of:
  All C(H,H,H) groups, All O(H) groups
2. Restrained distances
 H1a-H31c
 2.45 with sigma of 0.02
 H1a-H32a
 2.2 with sigma of 0.02
3.a Secondary CH2 refined with riding coordinates:
 C17(H17a,H17b)
3.b Aromatic/amide H refined with riding coordinates:
 C1(H1), C3(H3), C4(H4), C11(H11), C12(H12), C14(H14), C15(H15), C20(H20),
 C24(H24)
3.c Idealised Me refined as rotating group:
 C18(H18a,H18b,H18c), C26(H26a,H26b,H26c), C27(H27a,H27b,H27c), C28(H28a,H28b,
 H28c), C30(H30a,H30b,H30c), C31(H31a,H31b,H31c), C32(H32a,H32b,H32c)
3.d Idealised tetrahedral OH refined as rotating group:
 O1(H1a)
;
_olex2_submission_special_instructions 'No special instructions were received'

loop_
_space_group_symop_id
_space_group_symop_operation_xyz
1 'x, y, z'
2 '-x, -y, -z'

loop_
_atom_site_label
_atom_site_type_symbol
_atom_site_fract_x
_atom_site_fract_y
_atom_site_fract_z
_atom_site_U_iso_or_equiv
_atom_site_adp_type
_atom_site_occupancy
_atom_site_calc_flag
_atom_site_disorder_assembly
_atom_site_disorder_group
_atom_site_refinement_flags_posn
C1 C 0.5601(3) 0.0801(3) 0.7995(3) 0.0502(9) Uani 1 d . . .
H1 H 0.4729 0.1147 0.8425 0.060 Uiso 1 calc . . R
C2 C 0.6717(4) 0.0164(3) 0.8508(3) 0.0600(10) Uani 1 d . . .
C3 C 0.8015(3) -0.0341(3) 0.7939(3) 0.0625(10) Uani 1 d . . .
H3 H 0.8723 -0.0743 0.8340 0.075 Uiso 1 calc . . R
C4 C 0.8262(3) -0.0242(3) 0.6737(3) 0.0531(9) Uani 1 d . . .
H4 H 0.9142 -0.0571 0.6316 0.064 Uiso 1 calc . . R
C5 C 0.7186(3) 0.0349(3) 0.6190(3) 0.0399(7) Uani 1 d . . .
C6 C 0.5865(3) 0.0891(3) 0.6801(2) 0.0378(7) Uani 1 d . . .
C7 C 0.4955(3) 0.1554(2) 0.5968(2) 0.0342(7) Uani 1 d . . .
C8 C 0.5666(3) 0.1347(2) 0.4869(2) 0.0346(7) Uani 1 d . . .
C9 C 0.7126(3) 0.0570(3) 0.4945(3) 0.0399(7) Uani 1 d . . .
C10 C 0.5184(3) 0.1789(3) 0.3773(2) 0.0354(7) Uani 1 d . . .
C11 C 0.6075(3) 0.1876(3) 0.2751(3) 0.0449(8) Uani 1 d . . .
H11 H 0.7002 0.1605 0.2757 0.054 Uiso 1 calc . . R
C12 C 0.5618(3) 0.2353(3) 0.1735(3) 0.0470(8) Uani 1 d . . .
H12 H 0.6236 0.2395 0.1067 0.056 Uiso 1 calc . . R
C13 C 0.4237(3) 0.2772(3) 0.1704(2) 0.0427(8) Uani 1 d . . .
C14 C 0.3352(3) 0.2636(3) 0.2694(3) 0.0457(8) Uani 1 d . . .
H14 H 0.2431 0.2880 0.2676 0.055 Uiso 1 calc . . R
C15 C 0.3808(3) 0.2145(3) 0.3710(3) 0.0415(8) Uani 1 d . . .
H15 H 0.3193 0.2048 0.4362 0.050 Uiso 1 calc . . R
C16 C 0.3667(3) 0.3417(3) 0.0680(3) 0.0513(9) Uani 1 d . . .
C17 C 0.4088(3) 0.4192(4) -0.1228(3) 0.0644(10) Uani 1 d . . .
H17A H 0.3508 0.5044 -0.1013 0.077 Uiso 1 calc . . R
H17B H 0.3557 0.3806 -0.1521 0.077 Uiso 1 calc . . R
C18 C 0.5275(3) 0.4212(4) -0.2128(3) 0.0665(10) Uani 1 d . . .
H18A H 0.5793 0.4595 -0.1830 0.100 Uiso 1 calc . . GR
H18B H 0.4960 0.4687 -0.2797 0.100 Uiso 1 calc . . GR
H18C H 0.5838 0.3365 -0.2340 0.100 Uiso 1 calc . . GR
C19 C 0.3558(3) 0.2427(3) 0.6373(2) 0.0352(7) Uani 1 d . . .
C20 C 0.3197(3) 0.3671(3) 0.5989(2) 0.0363(7) Uani 1 d . . .
H20 H 0.3827 0.3912 0.5444 0.044 Uiso 1 calc . . R
C21 C 0.1941(3) 0.4576(3) 0.6378(2) 0.0336(7) Uani 1 d . . .
C22 C 0.1023(3) 0.4163(3) 0.7192(2) 0.0368(7) Uani 1 d . . .
C23 C 0.1320(3) 0.2904(3) 0.7602(2) 0.0368(7) Uani 1 d . . .
C24 C 0.2613(3) 0.2063(3) 0.7175(2) 0.0378(7) Uani 1 d . . .
H24 H 0.2853 0.1226 0.7436 0.045 Uiso 1 calc . . R
C25 C 0.1594(3) 0.5963(3) 0.5963(2) 0.0397(7) Uani 1 d . . .
C26 C 0.2777(3) 0.6163(3) 0.5101(3) 0.0614(10) Uani 1 d . . .
H26A H 0.3564 0.5907 0.5456 0.092 Uiso 1 calc . . GR
H26B H 0.2534 0.7038 0.4870 0.092 Uiso 1 calc . . GR
H26C H 0.2975 0.5670 0.4434 0.092 Uiso 1 calc . . GR
C27 C 0.0375(3) 0.6399(3) 0.5339(3) 0.0537(9) Uani 1 d . . .
H27A H 0.0593 0.5897 0.4675 0.081 Uiso 1 calc . . GR
H27B H 0.0174 0.7268 0.5097 0.081 Uiso 1 calc . . GR
H27C H -0.0402 0.6304 0.5856 0.081 Uiso 1 calc . . GR
C28 C 0.1281(3) 0.6796(3) 0.6995(3) 0.0586(9) Uani 1 d . . .
H28A H 0.0450 0.6796 0.7489 0.088 Uiso 1 calc . . GR
H28B H 0.1186 0.7641 0.6721 0.088 Uiso 1 calc . . GR
H28C H 0.2012 0.6473 0.7421 0.088 Uiso 1 calc . . GR
C29 C 0.0291(3) 0.2459(3) 0.8475(2) 0.0448(8) Uani 1 d . . .
C30 C 0.0853(3) 0.1030(3) 0.8700(3) 0.0634(10) Uani 1 d . . .
H30A H 0.1046 0.0610 0.7988 0.095 Uiso 1 calc . . GR
H30B H 0.0192 0.0782 0.9248 0.095 Uiso 1 calc . . GR
H30C H 0.1674 0.0803 0.9004 0.095 Uiso 1 calc . . GR
C31 C -0.0021(4) 0.3080(3) 0.9647(3) 0.0651(10) Uani 1 d . . .
H31A H 0.0547 0.3568 0.9618 0.098 Uiso 1 calc . . GR
H31B H 0.0157 0.2438 1.0248 0.098 Uiso 1 calc . . GR
H31C H -0.0959 0.3619 0.9806 0.098 Uiso 1 calc . . DGR
C32 C -0.1025(3) 0.2746(4) 0.8006(3) 0.0684(11) Uani 1 d . . .
H32A H -0.1409 0.3634 0.7838 0.103 Uiso 1 calc . . DGR
H32B H -0.1664 0.2492 0.8576 0.103 Uiso 1 calc . . GR
H32C H -0.0821 0.2293 0.7313 0.103 Uiso 1 calc . . GR
F1 F 0.6477(2) 0.0042(2) 0.96858(17) 0.0999(9) Uani 1 d . . .
O1 O -0.0213(2) 0.50840(19) 0.75531(18) 0.0580(7) Uani 1 d . . .
H1A H -0.0517 0.4926 0.8223 0.087 Uiso 1 calc . . DGR
O2 O 0.8085(2) 0.0200(2) 0.41544(19) 0.0602(7) Uani 1 d . . .
O3 O 0.4595(2) 0.3473(2) -0.02300(17) 0.0561(6) Uani 1 d . . .
O4 O 0.2475(2) 0.3879(3) 0.0664(2) 0.0873(9) Uani 1 d . . .

loop_
_atom_site_aniso_label
_atom_site_aniso_U_11
_atom_site_aniso_U_22
_atom_site_aniso_U_33
_atom_site_aniso_U_23
_atom_site_aniso_U_13
_atom_site_aniso_U_12
C1 0.048(2) 0.050(2) 0.042(2) 0.0015(16) -0.0121(16) -0.0045(16)
C2 0.068(3) 0.067(2) 0.037(2) 0.0043(17) -0.0224(19) -0.009(2)
C3 0.050(2) 0.070(3) 0.060(2) 0.003(2) -0.0270(19) -0.0041(19)
C4 0.0402(19) 0.049(2) 0.062(2) -0.0011(17) -0.0167(17) -0.0034(16)
C5 0.0397(18) 0.0314(17) 0.0457(19) -0.0004(14) -0.0117(15) -0.0074(14)
C6 0.0367(17) 0.0319(17) 0.0415(19) -0.0021(14) -0.0108(15) -0.0060(14)
C7 0.0353(17) 0.0270(16) 0.0379(17) 0.0009(13) -0.0070(14) -0.0087(13)
C8 0.0339(16) 0.0298(16) 0.0376(17) -0.0022(13) -0.0054(14) -0.0087(13)
C9 0.0382(18) 0.0322(17) 0.0454(19) -0.0025(14) -0.0079(16) -0.0075(14)
C10 0.0326(16) 0.0337(17) 0.0377(17) -0.0033(13) -0.0073(14) -0.0082(13)
C11 0.0343(18) 0.053(2) 0.0429(19) -0.0024(15) -0.0039(15) -0.0114(15)
C12 0.0389(19) 0.058(2) 0.0392(19) 0.0009(16) -0.0027(15) -0.0151(16)
C13 0.0425(19) 0.0469(19) 0.0373(18) -0.0025(15) -0.0080(15) -0.0136(15)
C14 0.0312(17) 0.060(2) 0.0438(19) -0.0036(16) -0.0078(15) -0.0132(16)
C15 0.0388(18) 0.048(2) 0.0391(18) -0.0006(15) -0.0062(15) -0.0173(15)
C16 0.039(2) 0.066(2) 0.042(2) -0.0041(17) -0.0057(17) -0.0115(18)
C17 0.059(2) 0.081(3) 0.043(2) 0.0095(18) -0.0143(18) -0.013(2)
C18 0.064(2) 0.081(3) 0.050(2) 0.0080(19) -0.0065(19) -0.026(2)
C19 0.0353(17) 0.0353(17) 0.0328(16) 0.0006(13) -0.0096(13) -0.0085(14)
C20 0.0313(16) 0.0406(18) 0.0328(16) -0.0004(14) -0.0012(13) -0.0107(14)
C21 0.0332(16) 0.0352(17) 0.0315(16) 0.0021(13) -0.0062(13) -0.0120(14)
C22 0.0294(16) 0.0394(18) 0.0347(16) -0.0012(14) -0.0072(13) -0.0035(14)
C23 0.0353(17) 0.0422(19) 0.0311(16) 0.0030(14) -0.0052(13) -0.0131(15)
C24 0.0433(18) 0.0366(17) 0.0311(16) 0.0062(13) -0.0102(14) -0.0115(15)
C25 0.0401(17) 0.0344(17) 0.0375(17) 0.0035(14) -0.0040(14) -0.0082(14)
C26 0.058(2) 0.0377(19) 0.077(2) 0.0090(18) 0.0044(19) -0.0147(17)
C27 0.057(2) 0.047(2) 0.052(2) 0.0090(16) -0.0182(17) -0.0117(17)
C28 0.067(2) 0.042(2) 0.062(2) -0.0092(17) -0.0163(19) -0.0095(17)
C29 0.0390(18) 0.056(2) 0.0373(18) 0.0105(15) -0.0060(15) -0.0183(16)
C30 0.066(2) 0.060(2) 0.062(2) 0.0193(18) -0.0036(19) -0.0302(19)
C31 0.071(2) 0.076(3) 0.039(2) 0.0076(18) 0.0025(18) -0.026(2)
C32 0.055(2) 0.096(3) 0.066(2) 0.022(2) -0.0174(19) -0.043(2)
F1 0.0864(16) 0.140(2) 0.0495(13) 0.0131(13) -0.0277(12) -0.0091(15)
O1 0.0408(13) 0.0514(14) 0.0559(14) 0.0080(11) 0.0074(11) 0.0018(11)
O2 0.0413(13) 0.0684(16) 0.0497(14) -0.0051(12) 0.0006(12) 0.0008(12)
O3 0.0458(13) 0.0745(17) 0.0381(13) 0.0081(11) -0.0077(11) -0.0126(12)
O4 0.0432(15) 0.144(3) 0.0519(15) 0.0136(16) -0.0109(13) -0.0107(16)

loop_
_atom_type_symbol
_atom_type_description
_atom_type_scat_dispersion_real
_atom_type_scat_dispersion_imag
_atom_type_scat_source
C C 0.0033 0.0016 'International Tables Vol C Tables 4.2.6.8 and 6.1.1.4'
H H 0.0000 0.0000 'International Tables Vol C Tables 4.2.6.8 and 6.1.1.4'
F F 0.0171 0.0103 'International Tables Vol C Tables 4.2.6.8 and 6.1.1.4'
O O 0.0106 0.0060 'International Tables Vol C Tables 4.2.6.8 and 6.1.1.4'

loop_
_geom_angle_atom_site_label_1
_geom_angle_atom_site_label_2
_geom_angle_atom_site_label_3
_geom_angle
_geom_angle_site_symmetry_1
_geom_angle_site_symmetry_3
_geom_angle_publ_flag
C2 C1 C6 115.7(3) . . ?
C3 C2 C1 125.3(3) . . ?
C3 C2 F1 118.0(3) . . ?
F1 C2 C1 116.7(3) . . ?
C2 C3 C4 118.3(3) . . ?
C5 C4 C3 118.6(3) . . ?
C4 C5 C6 121.9(3) . . ?
C4 C5 C9 130.9(3) . . ?
C6 C5 C9 107.3(3) . . ?
C1 C6 C5 120.3(3) . . ?
C1 C6 C7 130.9(3) . . ?
C5 C6 C7 108.8(2) . . ?
C8 C7 C6 109.8(2) . . ?
C8 C7 C19 128.8(3) . . ?
C19 C7 C6 120.8(2) . . ?
C7 C8 C9 107.3(2) . . ?
C7 C8 C10 129.0(3) . . ?
C10 C8 C9 123.7(2) . . ?
C5 C9 C8 106.6(2) . . ?
O2 C9 C5 125.6(3) . . ?
O2 C9 C8 127.8(3) . . ?
C11 C10 C8 121.6(3) . . ?
C11 C10 C15 117.1(3) . . ?
C15 C10 C8 121.3(3) . . ?
C12 C11 C10 121.8(3) . . ?
C11 C12 C13 120.4(3) . . ?
C12 C13 C16 123.0(3) . . ?
C14 C13 C12 118.4(3) . . ?
C14 C13 C16 118.5(3) . . ?
C15 C14 C13 121.3(3) . . ?
C14 C15 C10 120.8(3) . . ?
O3 C16 C13 113.9(3) . . ?
O4 C16 C13 124.1(3) . . ?
O4 C16 O3 122.0(3) . . ?
O3 C17 C18 108.1(3) . . ?
C20 C19 C7 118.9(2) . . ?
C20 C19 C24 118.6(3) . . ?
C24 C19 C7 122.5(3) . . ?
C19 C20 C21 123.0(3) . . ?
C20 C21 C22 116.3(3) . . ?
C20 C21 C25 121.5(2) . . ?
C22 C21 C25 122.2(2) . . ?
C21 C22 C23 123.4(2) . . ?
O1 C22 C21 114.7(2) . . ?
O1 C22 C23 121.9(3) . . ?
C22 C23 C29 122.8(2) . . ?
C24 C23 C22 116.3(3) . . ?
C24 C23 C29 120.9(3) . . ?
C19 C24 C23 122.4(3) . . ?
C26 C25 C21 111.5(2) . . ?
C26 C25 C27 106.5(2) . . ?
C26 C25 C28 107.8(3) . . ?
C27 C25 C21 111.1(2) . . ?
C28 C25 C21 109.9(2) . . ?
C28 C25 C27 109.9(2) . . ?
C23 C29 C31 110.3(3) . . ?
C30 C29 C23 111.4(2) . . ?
C30 C29 C31 107.1(2) . . ?
C30 C29 C32 106.3(3) . . ?
C32 C29 C23 110.9(2) . . ?
C32 C29 C31 110.7(3) . . ?
C16 O3 C17 116.1(2) . . ?

loop_
_geom_bond_atom_site_label_1
_geom_bond_atom_site_label_2
_geom_bond_distance
_geom_bond_site_symmetry_2
_geom_bond_publ_flag
C1 C2 1.382(4) . ?
C1 C6 1.382(4) . ?
C2 C3 1.353(5) . ?
C2 F1 1.365(4) . ?
C3 C4 1.391(4) . ?
C4 C5 1.365(4) . ?
C5 C6 1.394(4) . ?
C5 C9 1.479(4) . ?
C6 C7 1.485(4) . ?
C7 C8 1.359(4) . ?
C7 C19 1.476(4) . ?
C8 C9 1.510(4) . ?
C8 C10 1.468(4) . ?
C9 O2 1.216(3) . ?
C10 C11 1.396(4) . ?
C10 C15 1.399(4) . ?
C11 C12 1.377(4) . ?
C12 C13 1.390(4) . ?
C13 C14 1.380(4) . ?
C13 C16 1.476(4) . ?
C14 C15 1.380(4) . ?
C16 O3 1.319(3) . ?
C16 O4 1.197(4) . ?
C17 C18 1.487(4) . ?
C17 O3 1.450(4) . ?
C19 C20 1.382(4) . ?
C19 C24 1.389(4) . ?
C20 C21 1.385(4) . ?
C21 C22 1.404(4) . ?
C21 C25 1.539(4) . ?
C22 C23 1.408(4) . ?
C22 O1 1.373(3) . ?
C23 C24 1.392(4) . ?
C23 C29 1.540(4) . ?
C25 C26 1.526(4) . ?
C25 C27 1.536(4) . ?
C25 C28 1.534(4) . ?
C29 C30 1.534(4) . ?
C29 C31 1.543(4) . ?
C29 C32 1.538(4) . ?
